data_4134424
loop_
_publ_author_name
'Hermann, Alexander'
'Arrowsmith, Merle'
'Trujillo-Gonzalez, Daniel E'
'Jim\'enez-Halla, J Oscar C'
'Vargas, Alfredo'
'Braunschweig, Holger'

_publ_section_title
;
 Trapping of a Borirane Intermediate in the Reductive Coupling of an
 Arylborane to a Diborene.
;
_journal_issue 12
_journal_name_full 'Journal of the American Chemical Society'
_journal_page_first 5562
_journal_page_last 5567
_journal_paper_doi 10.1021/jacs.0c02306
_journal_volume 142
_journal_year 2020
_chemical_formula_moiety 'C23 H23 B F6 N2 O2'
_chemical_formula_sum 'C23 H23 B F6 N2 O2'
_chemical_formula_weight 484.24
_space_group_crystal_system orthorhombic
_space_group_IT_number 19
_space_group_name_Hall 'P 2ac 2ab'
_space_group_name_H-M_alt 'P 21 21 21'
_atom_sites_solution_hydrogens geom
_audit_creation_method SHELXL-2018/3
_cell_angle_alpha 90
_cell_angle_beta 90
_cell_angle_gamma 90
_cell_formula_units_Z 4
_cell_length_a 8.4650(19)
_cell_length_b 11.3157(18)
_cell_length_c 23.879(5)
_cell_measurement_reflns_used 9410
_cell_measurement_temperature 100(2)
_cell_measurement_theta_max 26.72
_cell_measurement_theta_min 2.55
_cell_volume 2287.3(8)
_computing_cell_refinement 'Saint+ ver. V8.38A (Bruker AXS)'
_computing_data_collection 'APEX2 ver. 2014.9 (Bruker AXS)'
_computing_data_reduction 'Saint+ ver. V8.38A (Bruker AXS)'
_computing_molecular_graphics 'ShelXLe (Huebschle et all, 2011)'
_computing_publication_material 'SHELXL-2018/3 (Sheldrick, 2018)'
_computing_structure_refinement 'SHELXL-2018/3 (Sheldrick, 2018)'
_computing_structure_solution 'SHELXT (Sheldrick, 2014)'
_diffrn_ambient_temperature 100(2)
_diffrn_detector 'CMOS area detector (Photon II)'
_diffrn_detector_area_resol_mean 7.5
_diffrn_measured_fraction_theta_full 0.999
_diffrn_measured_fraction_theta_max 0.999
_diffrn_measurement_device_type 'Bruker D8 Quest'
_diffrn_measurement_method '\f and \w scans'
_diffrn_radiation_monochromator 'multi-layer mirror'
_diffrn_radiation_type MoK\a
_diffrn_radiation_wavelength 0.71073
_diffrn_reflns_av_R_equivalents 0.0587
_diffrn_reflns_av_unetI/netI 0.0217
_diffrn_reflns_Laue_measured_fraction_full 0.999
_diffrn_reflns_Laue_measured_fraction_max 0.999
_diffrn_reflns_limit_h_max 10
_diffrn_reflns_limit_h_min -10
_diffrn_reflns_limit_k_max 13
_diffrn_reflns_limit_k_min -13
_diffrn_reflns_limit_l_max 29
_diffrn_reflns_limit_l_min -29
_diffrn_reflns_number 55485
_diffrn_reflns_point_group_measured_fraction_full 0.999
_diffrn_reflns_point_group_measured_fraction_max 0.999
_diffrn_reflns_theta_full 26.000
_diffrn_reflns_theta_max 26.022
_diffrn_reflns_theta_min 1.992
_diffrn_source 'microfocus sealed tube (Incoatec ImS)'
_exptl_absorpt_coefficient_mu 0.122
_exptl_absorpt_correction_T_max 0.7454
_exptl_absorpt_correction_T_min 0.6948
_exptl_absorpt_correction_type multi-scan
_exptl_absorpt_process_details 'SadAbs 2016/2 (Bruker AXS)'
_exptl_crystal_colour colourless
_exptl_crystal_density_diffrn 1.406
_exptl_crystal_description block
_exptl_crystal_F_000 1000
_exptl_crystal_size_max 0.208
_exptl_crystal_size_mid 0.185
_exptl_crystal_size_min 0.143
_refine_diff_density_max 0.306
_refine_diff_density_min -0.183
_refine_diff_density_rms 0.031
_refine_ls_abs_structure_details
;
 Refined as an inversion twin.
;
_refine_ls_abs_structure_Flack 0.3(5)
_refine_ls_extinction_method none
_refine_ls_goodness_of_fit_ref 1.034
_refine_ls_hydrogen_treatment constr
_refine_ls_matrix_type full
_refine_ls_number_parameters 427
_refine_ls_number_reflns 4500
_refine_ls_number_restraints 253
_refine_ls_restrained_S_all 1.055
_refine_ls_R_factor_all 0.0302
_refine_ls_R_factor_gt 0.0257
_refine_ls_shift/su_max 0.001
_refine_ls_shift/su_mean 0.000
_refine_ls_structure_factor_coef Fsqd
_refine_ls_weighting_details 'w=1/[\s^2^(Fo^2^)+(0.0383P)^2^+0.2588P] where P=(Fo^2^+2Fc^2^)/3'
_refine_ls_weighting_scheme calc
_refine_ls_wR_factor_gt 0.0638
_refine_ls_wR_factor_ref 0.0651
_reflns_Friedel_coverage 0.748
_reflns_Friedel_fraction_full 1.000
_reflns_Friedel_fraction_max 1.000
_reflns_number_gt 4194
_reflns_number_total 4500
_reflns_threshold_expression 'I > 2\s(I)'
_cod_data_source_file ja0c02306_si_005.cif
_cod_data_source_block test_a
_cod_depositor_comments 'Adding full bibliography for 4134419--4134425.cif.'
_cod_database_code 4134424
_shelx_shelxl_version_number 2018/3
_shelx_space_group_comment
;
The symmetry employed for this shelxl refinement is uniquely defined
by the following loop, which should always be used as a source of
symmetry information in preference to the above space-group names.
They are only intended as comments.
;
_shelx_estimated_absorpt_t_min 0.975
_shelx_estimated_absorpt_t_max 0.983

loop_
_space_group_symop_operation_xyz
'x, y, z'
'-x+1/2, -y, z+1/2'
'-x, y+1/2, -z+1/2'
'x+1/2, -y+1/2, -z'

loop_
_atom_site_label
_atom_site_type_symbol
_atom_site_fract_x
_atom_site_fract_y
_atom_site_fract_z
_atom_site_U_iso_or_equiv
_atom_site_adp_type
_atom_site_occupancy
_atom_site_site_symmetry_order
_atom_site_calc_flag
_atom_site_refinement_flags_posn
_atom_site_refinement_flags_adp
_atom_site_refinement_flags_occupancy
_atom_site_disorder_assembly
_atom_site_disorder_group
C1 C 0.2225(2) 0.09425(13) 0.37905(7) 0.0189(3) Uani 1 1 d . . . . .
B1 B 0.2755(2) 0.22141(16) 0.35447(8) 0.0189(4) Uani 1 1 d . . . . .
O1 O 0.22629(15) 0.31838(10) 0.39350(5) 0.0219(3) Uani 1 1 d . . . . .
N1 N 0.53919(17) 0.20117(12) 0.29363(6) 0.0196(3) Uani 1 1 d . . . . .
C2 C 0.0612(2) 0.06700(14) 0.37675(8) 0.0212(4) Uani 1 1 d . . . . .
H2 H -0.009180 0.120441 0.358887 0.025 Uiso 1 1 calc R U . . .
N2 N 0.57885(17) 0.28857(12) 0.37230(6) 0.0191(3) Uani 1 1 d . . . . .
O2 O 0.18881(14) 0.24774(10) 0.30116(5) 0.0207(3) Uani 1 1 d . . . . .
C3 C 0.0020(2) -0.03614(15) 0.39993(8) 0.0215(4) Uani 1 1 d . . . . .
C4 C 0.1018(2) -0.11673(15) 0.42618(7) 0.0210(4) Uani 1 1 d . . . . .
H4 H 0.061241 -0.187708 0.441833 0.025 Uiso 1 1 calc R U . . .
C5 C 0.2615(2) -0.09099(14) 0.42894(7) 0.0204(4) Uani 1 1 d . . . . .
C6 C 0.3215(2) 0.01310(14) 0.40541(7) 0.0192(3) Uani 1 1 d . . . . .
H6 H 0.431664 0.028652 0.407461 0.023 Uiso 1 1 calc R U . . .
C9 C 0.1207(2) 0.35578(14) 0.30773(8) 0.0213(4) Uani 1 1 d . . . . .
C10 C 0.1427(2) 0.39704(15) 0.36218(8) 0.0229(4) Uani 1 1 d . . . . .
C11 C 0.0832(2) 0.50529(16) 0.37895(10) 0.0335(5) Uani 1 1 d . . . . .
H11 H 0.097059 0.533318 0.416127 0.040 Uiso 1 1 calc R U . . .
C12 C 0.0017(3) 0.57175(16) 0.33885(12) 0.0419(6) Uani 1 1 d . . . . .
H12 H -0.039944 0.646698 0.349010 0.050 Uiso 1 1 calc R U . . .
C13 C -0.0195(2) 0.53107(18) 0.28496(11) 0.0382(5) Uani 1 1 d . . . . .
H13 H -0.075095 0.578480 0.258691 0.046 Uiso 1 1 calc R U . . .
C14 C 0.0396(2) 0.42075(16) 0.26830(9) 0.0288(4) Uani 1 1 d . . . . .
H14 H 0.024449 0.391992 0.231313 0.035 Uiso 1 1 calc R U . . .
C15 C 0.4675(2) 0.23327(13) 0.34163(7) 0.0180(3) Uani 1 1 d . . . . .
C16 C 0.6944(2) 0.23884(15) 0.29360(8) 0.0239(4) Uani 1 1 d . . . . .
H16 H 0.769587 0.227733 0.264523 0.029 Uiso 1 1 calc R U . . .
C17 C 0.7187(2) 0.29420(15) 0.34263(8) 0.0246(4) Uani 1 1 d . . . . .
H17 H 0.814084 0.330420 0.354627 0.029 Uiso 1 1 calc R U . . .
C21 C 0.5599(2) 0.33530(15) 0.43033(8) 0.0253(4) Uani 1 1 d . . . . .
H21 H 0.456962 0.306122 0.445497 0.030 Uiso 1 1 calc R U . . .
C22 C 0.6919(3) 0.2880(2) 0.46740(9) 0.0419(5) Uani 1 1 d . . . . .
H22A H 0.672565 0.311557 0.506295 0.063 Uiso 1 1 calc R U . . .
H22B H 0.793225 0.320442 0.454874 0.063 Uiso 1 1 calc R U . . .
H22C H 0.694716 0.201597 0.464887 0.063 Uiso 1 1 calc R U . . .
C23 C 0.5548(3) 0.46939(17) 0.42896(9) 0.0369(5) Uani 1 1 d . . . . .
H23A H 0.538845 0.499669 0.466993 0.055 Uiso 1 1 calc R U . . .
H23B H 0.467577 0.495328 0.404953 0.055 Uiso 1 1 calc R U . . .
H23C H 0.654785 0.499731 0.414056 0.055 Uiso 1 1 calc R U . . .
C7 C -0.1713(2) -0.06145(16) 0.39966(9) 0.0271(4) Uani 1 1 d . U . . .
F1_1 F -0.2480(13) -0.0089(13) 0.3570(5) 0.0424(17) Uani 0.72(5) 1 d . U P A 1
F2_1 F -0.2438(16) -0.0294(12) 0.4464(7) 0.0360(17) Uani 0.72(5) 1 d . U P A 1
F3_1 F -0.2015(13) -0.1790(9) 0.3962(6) 0.0336(14) Uani 0.72(5) 1 d . U P A 1
F1_11 F -0.252(3) 0.015(2) 0.3681(13) 0.040(3) Uani 0.28(5) 1 d . U P A 2
F2_11 F -0.228(5) -0.032(3) 0.4524(17) 0.040(4) Uani 0.28(5) 1 d . U P A 2
F3_11 F -0.206(4) -0.165(3) 0.3828(12) 0.035(3) Uani 0.28(5) 1 d . U P A 2
C8 C 0.3694(2) -0.17408(16) 0.45912(8) 0.0263(4) Uani 1 1 d . U . . .
F1_2 F 0.3007(2) -0.2769(2) 0.47265(17) 0.0435(7) Uani 0.797(4) 1 d . U P B 1
F2_2 F 0.4245(5) -0.1278(3) 0.50650(11) 0.0501(9) Uani 0.797(4) 1 d . U P B 1
F3_2 F 0.4973(3) -0.2024(2) 0.42866(13) 0.0344(6) Uani 0.797(4) 1 d . U P B 1
F1_21 F 0.326(3) -0.2884(17) 0.4454(9) 0.040(3) Uani 0.094(3) 1 d . U P B 2
F2_21 F 0.340(3) -0.168(2) 0.5145(8) 0.043(3) Uani 0.094(3) 1 d . U P B 2
F3_21 F 0.512(3) -0.1663(19) 0.4502(10) 0.045(3) Uani 0.094(3) 1 d . U P B 2
F1_22 F 0.297(2) -0.2345(18) 0.4975(8) 0.042(3) Uani 0.109(4) 1 d . U P B 3
F2_22 F 0.478(2) -0.114(2) 0.4917(10) 0.041(3) Uani 0.109(4) 1 d . U P B 3
F3_22 F 0.453(2) -0.2392(16) 0.4292(10) 0.045(3) Uani 0.109(4) 1 d . U P B 3
C1_3 C 0.4632(9) 0.1290(5) 0.2490(3) 0.0163(9) Uani 0.725(10) 1 d . U P C 1
H1_3 H 0.358683 0.101286 0.263473 0.020 Uiso 0.725(10) 1 calc R U P C 1
C2_3 C 0.5617(6) 0.0205(5) 0.2351(2) 0.0290(10) Uani 0.725(10) 1 d . U P C 1
H2A_3 H 0.503468 -0.029876 0.208812 0.043 Uiso 0.725(10) 1 calc R U P C 1
H2B_3 H 0.583610 -0.023851 0.269444 0.043 Uiso 0.725(10) 1 calc R U P C 1
H2C_3 H 0.661566 0.045255 0.217914 0.043 Uiso 0.725(10) 1 calc R U P C 1
C3_3 C 0.4329(6) 0.2056(2) 0.19816(13) 0.0323(11) Uani 0.725(10) 1 d . U P C 1
H3A_3 H 0.380348 0.158549 0.169154 0.048 Uiso 0.725(10) 1 calc R U P C 1
H3B_3 H 0.533547 0.235518 0.183705 0.048 Uiso 0.725(10) 1 calc R U P C 1
H3C_3 H 0.365110 0.272163 0.208697 0.048 Uiso 0.725(10) 1 calc R U P C 1
C1_31 C 0.471(3) 0.1475(19) 0.2410(9) 0.039(4) Uani 0.275(10) 1 d . U P C 2
H1_31 H 0.353927 0.156528 0.241674 0.046 Uiso 0.275(10) 1 calc R U P C 2
C2_31 C 0.512(2) 0.0175(16) 0.2475(7) 0.041(3) Uani 0.275(10) 1 d . U P C 2
H2A_31 H 0.460189 -0.028055 0.217810 0.061 Uiso 0.275(10) 1 calc R U P C 2
H2B_31 H 0.475653 -0.010572 0.284089 0.061 Uiso 0.275(10) 1 calc R U P C 2
H2C_31 H 0.626815 0.007134 0.244724 0.061 Uiso 0.275(10) 1 calc R U P C 2
C3_31 C 0.533(2) 0.2004(9) 0.1885(4) 0.045(3) Uani 0.275(10) 1 d . U P C 2
H3A_31 H 0.476434 0.167007 0.156367 0.068 Uiso 0.275(10) 1 calc R U P C 2
H3B_31 H 0.646021 0.182988 0.185002 0.068 Uiso 0.275(10) 1 calc R U P C 2
H3C_31 H 0.517370 0.286203 0.189388 0.068 Uiso 0.275(10) 1 calc R U P C 2

loop_
_atom_site_aniso_label
_atom_site_aniso_U_11
_atom_site_aniso_U_22
_atom_site_aniso_U_33
_atom_site_aniso_U_23
_atom_site_aniso_U_13
_atom_site_aniso_U_12
C1 0.0218(8) 0.0197(7) 0.0152(8) -0.0015(6) 0.0013(7) 0.0000(6)
B1 0.0196(9) 0.0188(8) 0.0183(10) 0.0005(7) 0.0005(8) -0.0002(7)
O1 0.0250(6) 0.0202(5) 0.0206(7) -0.0011(5) 0.0024(5) 0.0025(5)
N1 0.0191(7) 0.0216(6) 0.0181(8) -0.0023(6) -0.0009(6) 0.0027(6)
C2 0.0209(8) 0.0221(7) 0.0207(9) 0.0021(6) -0.0022(7) 0.0019(6)
N2 0.0203(7) 0.0196(6) 0.0174(7) 0.0004(5) -0.0021(6) -0.0022(5)
O2 0.0207(6) 0.0212(6) 0.0203(7) 0.0009(5) -0.0016(5) 0.0030(5)
C3 0.0199(8) 0.0250(8) 0.0196(9) -0.0001(7) 0.0008(7) -0.0008(7)
C4 0.0220(9) 0.0214(8) 0.0195(9) 0.0020(7) 0.0030(7) -0.0017(7)
C5 0.0213(9) 0.0224(8) 0.0176(9) 0.0006(6) -0.0001(7) 0.0003(6)
C6 0.0165(8) 0.0226(8) 0.0184(8) -0.0003(6) 0.0004(7) -0.0010(6)
C9 0.0156(8) 0.0199(8) 0.0286(10) 0.0058(7) 0.0034(7) -0.0006(6)
C10 0.0171(8) 0.0212(8) 0.0303(10) 0.0027(7) 0.0045(8) -0.0001(6)
C11 0.0301(10) 0.0243(9) 0.0460(13) -0.0054(8) 0.0073(10) 0.0036(7)
C12 0.0313(11) 0.0237(9) 0.0708(18) 0.0023(10) 0.0057(11) 0.0088(8)
C13 0.0245(11) 0.0307(10) 0.0593(16) 0.0179(10) 0.0009(10) 0.0069(8)
C14 0.0191(9) 0.0326(10) 0.0348(11) 0.0123(8) 0.0005(8) -0.0001(7)
C15 0.0237(9) 0.0142(7) 0.0162(8) 0.0023(6) -0.0016(7) 0.0007(6)
C16 0.0189(9) 0.0274(8) 0.0254(10) 0.0019(7) 0.0030(7) 0.0013(7)
C17 0.0191(9) 0.0267(8) 0.0280(10) 0.0016(7) -0.0012(8) -0.0037(7)
C21 0.0308(10) 0.0299(9) 0.0150(9) -0.0027(7) -0.0027(8) -0.0015(8)
C22 0.0512(14) 0.0487(12) 0.0260(12) -0.0026(9) -0.0155(10) 0.0048(11)
C23 0.0518(13) 0.0303(10) 0.0287(11) -0.0103(8) -0.0009(10) -0.0011(9)
C7 0.0218(9) 0.0275(9) 0.0319(11) 0.0050(8) -0.0024(8) -0.0005(7)
F1_1 0.0223(15) 0.061(4) 0.044(3) 0.022(2) -0.0118(19) -0.010(2)
F2_1 0.019(2) 0.046(2) 0.042(4) -0.009(3) 0.007(2) 0.0004(15)
F3_1 0.0224(14) 0.028(2) 0.051(4) 0.000(2) -0.002(2) -0.0068(13)
F1_11 0.023(3) 0.048(6) 0.049(7) 0.020(4) -0.014(5) -0.001(4)
F2_11 0.030(8) 0.051(5) 0.038(6) 0.007(5) 0.001(5) -0.002(5)
F3_11 0.027(4) 0.031(5) 0.047(7) -0.001(5) -0.001(5) -0.005(4)
C8 0.0228(9) 0.0272(9) 0.0290(10) 0.0059(7) 0.0004(8) 0.0001(7)
F1_2 0.0263(10) 0.0319(12) 0.072(2) 0.0300(14) -0.0029(13) -0.0023(9)
F2_2 0.066(2) 0.0527(16) 0.0316(16) -0.0065(12) -0.0246(14) 0.0235(16)
F3_2 0.0242(11) 0.0385(14) 0.0406(12) 0.0110(10) 0.0067(11) 0.0107(9)
F1_21 0.041(6) 0.031(5) 0.048(6) 0.013(6) 0.003(6) 0.004(5)
F2_21 0.042(6) 0.047(6) 0.039(5) 0.005(5) -0.013(5) 0.017(5)
F3_21 0.040(5) 0.049(6) 0.045(6) 0.011(5) -0.002(6) 0.013(5)
F1_22 0.039(5) 0.040(6) 0.049(6) 0.022(5) -0.001(5) 0.005(5)
F2_22 0.037(6) 0.050(5) 0.036(6) 0.010(5) -0.014(5) 0.007(5)
F3_22 0.040(6) 0.039(6) 0.057(6) 0.008(5) -0.002(5) 0.011(5)
C1_3 0.0188(17) 0.0186(18) 0.0116(19) -0.0023(12) -0.0044(14) 0.0026(13)
C2_3 0.032(2) 0.0222(14) 0.032(3) -0.0111(15) -0.0034(18) 0.0082(16)
C3_3 0.051(3) 0.0265(13) 0.0191(16) -0.0015(11) -0.0088(16) 0.0031(14)
C1_31 0.042(6) 0.040(6) 0.034(6) -0.011(5) 0.001(5) 0.010(5)
C2_31 0.043(7) 0.048(5) 0.031(6) -0.011(5) -0.002(5) 0.000(6)
C3_31 0.066(7) 0.042(4) 0.028(4) -0.003(3) -0.005(5) -0.003(5)

loop_
_atom_type_symbol
_atom_type_description
_atom_type_scat_dispersion_real
_atom_type_scat_dispersion_imag
_atom_type_scat_source
C C 0.0033 0.0016 'International Tables Vol C Tables 4.2.6.8 and 6.1.1.4'
H H 0.0000 0.0000 'International Tables Vol C Tables 4.2.6.8 and 6.1.1.4'
B B 0.0013 0.0007 'International Tables Vol C Tables 4.2.6.8 and 6.1.1.4'
N N 0.0061 0.0033 'International Tables Vol C Tables 4.2.6.8 and 6.1.1.4'
O O 0.0106 0.0060 'International Tables Vol C Tables 4.2.6.8 and 6.1.1.4'
F F 0.0171 0.0103 'International Tables Vol C Tables 4.2.6.8 and 6.1.1.4'

loop_
_geom_angle_atom_site_label_1
_geom_angle_atom_site_label_2
_geom_angle_atom_site_label_3
_geom_angle
_geom_angle_site_symmetry_1
_geom_angle_site_symmetry_3
_geom_angle_publ_flag
C6 C1 C2 117.32(15) . . ?
C6 C1 B1 125.67(15) . . ?
C2 C1 B1 116.88(15) . . ?
O1 B1 O2 104.26(13) . . ?
O1 B1 C1 110.39(14) . . ?
O2 B1 C1 110.42(14) . . ?
O1 B1 C15 109.16(13) . . ?
O2 B1 C15 107.84(14) . . ?
C1 B1 C15 114.26(14) . . ?
C10 O1 B1 106.36(13) . . ?
C15 N1 C16 110.24(15) . . ?
C15 N1 C1_3 124.2(3) . . ?
C16 N1 C1_3 125.5(3) . . ?
C15 N1 C1_31 130.2(11) . . ?
C16 N1 C1_31 119.0(11) . . ?
C3 C2 C1 121.48(16) . . ?
C3 C2 H2 119.3 . . ?
C1 C2 H2 119.3 . . ?
C15 N2 C17 110.01(14) . . ?
C15 N2 C21 126.45(15) . . ?
C17 N2 C21 123.52(15) . . ?
C9 O2 B1 106.75(13) . . ?
C2 C3 C4 120.82(16) . . ?
C2 C3 C7 120.97(16) . . ?
C4 C3 C7 118.16(16) . . ?
C5 C4 C3 118.43(16) . . ?
C5 C4 H4 120.8 . . ?
C3 C4 H4 120.8 . . ?
C4 C5 C6 120.82(16) . . ?
C4 C5 C8 119.15(15) . . ?
C6 C5 C8 119.99(16) . . ?
C1 C6 C5 121.13(16) . . ?
C1 C6 H6 119.4 . . ?
C5 C6 H6 119.4 . . ?
O2 C9 C14 127.71(18) . . ?
O2 C9 C10 110.59(15) . . ?
C14 C9 C10 121.70(17) . . ?
O1 C10 C11 127.53(18) . . ?
O1 C10 C9 111.29(15) . . ?
C11 C10 C9 121.18(18) . . ?
C10 C11 C12 117.2(2) . . ?
C10 C11 H11 121.4 . . ?
C12 C11 H11 121.4 . . ?
C13 C12 C11 121.57(18) . . ?
C13 C12 H12 119.2 . . ?
C11 C12 H12 119.2 . . ?
C12 C13 C14 121.0(2) . . ?
C12 C13 H13 119.5 . . ?
C14 C13 H13 119.5 . . ?
C9 C14 C13 117.3(2) . . ?
C9 C14 H14 121.3 . . ?
C13 C14 H14 121.3 . . ?
N1 C15 N2 105.79(15) . . ?
N1 C15 B1 125.25(15) . . ?
N2 C15 B1 128.47(15) . . ?
C17 C16 N1 106.77(16) . . ?
C17 C16 H16 126.6 . . ?
N1 C16 H16 126.6 . . ?
C16 C17 N2 107.14(16) . . ?
C16 C17 H17 126.4 . . ?
N2 C17 H17 126.4 . . ?
N2 C21 C23 109.71(16) . . ?
N2 C21 C22 109.68(16) . . ?
C23 C21 C22 112.63(17) . . ?
N2 C21 H21 108.2 . . ?
C23 C21 H21 108.2 . . ?
C22 C21 H21 108.2 . . ?
C21 C22 H22A 109.5 . . ?
C21 C22 H22B 109.5 . . ?
H22A C22 H22B 109.5 . . ?
C21 C22 H22C 109.5 . . ?
H22A C22 H22C 109.5 . . ?
H22B C22 H22C 109.5 . . ?
C21 C23 H23A 109.5 . . ?
C21 C23 H23B 109.5 . . ?
H23A C23 H23B 109.5 . . ?
C21 C23 H23C 109.5 . . ?
H23A C23 H23C 109.5 . . ?
H23B C23 H23C 109.5 . . ?
F3_11 C7 F1_11 107.1(13) . . ?
F2_1 C7 F1_1 107.0(8) . . ?
F2_1 C7 F3_1 103.4(8) . . ?
F1_1 C7 F3_1 107.3(5) . . ?
F3_11 C7 F2_11 115(2) . . ?
F1_11 C7 F2_11 100.4(19) . . ?
F3_11 C7 C3 114.0(14) . . ?
F2_1 C7 C3 113.5(7) . . ?
F1_11 C7 C3 112.5(12) . . ?
F1_1 C7 C3 113.1(5) . . ?
F3_1 C7 C3 111.9(5) . . ?
F2_11 C7 C3 106.9(17) . . ?
F3_22 C8 F1_22 111.2(12) . . ?
F2_2 C8 F1_2 106.8(2) . . ?
F2_2 C8 F3_2 105.8(2) . . ?
F1_2 C8 F3_2 105.8(2) . . ?
F3_21 C8 F2_21 110.5(13) . . ?
F3_21 C8 F1_21 106.6(13) . . ?
F2_21 C8 F1_21 103.5(12) . . ?
F3_22 C8 F2_22 103.7(13) . . ?
F1_22 C8 F2_22 100.2(12) . . ?
F3_21 C8 C5 118.1(9) . . ?
F3_22 C8 C5 116.2(10) . . ?
F1_22 C8 C5 112.5(7) . . ?
F2_2 C8 C5 112.11(18) . . ?
F1_2 C8 C5 113.37(17) . . ?
F3_2 C8 C5 112.42(18) . . ?
F2_21 C8 C5 108.9(7) . . ?
F1_21 C8 C5 108.2(9) . . ?
F2_22 C8 C5 111.5(10) . . ?
N1 C1_3 C3_3 109.5(4) . . ?
N1 C1_3 C2_3 111.2(5) . . ?
C3_3 C1_3 C2_3 112.3(5) . . ?
N1 C1_3 H1_3 107.9 . . ?
C3_3 C1_3 H1_3 107.9 . . ?
C2_3 C1_3 H1_3 107.9 . . ?
C1_3 C2_3 H2A_3 109.5 . . ?
C1_3 C2_3 H2B_3 109.5 . . ?
H2A_3 C2_3 H2B_3 109.5 . . ?
C1_3 C2_3 H2C_3 109.5 . . ?
H2A_3 C2_3 H2C_3 109.5 . . ?
H2B_3 C2_3 H2C_3 109.5 . . ?
C1_3 C3_3 H3A_3 109.5 . . ?
C1_3 C3_3 H3B_3 109.5 . . ?
H3A_3 C3_3 H3B_3 109.5 . . ?
C1_3 C3_3 H3C_3 109.5 . . ?
H3A_3 C3_3 H3C_3 109.5 . . ?
H3B_3 C3_3 H3C_3 109.5 . . ?
C3_31 C1_31 N1 114.1(16) . . ?
C3_31 C1_31 C2_31 113.4(18) . . ?
N1 C1_31 C2_31 102.6(16) . . ?
C3_31 C1_31 H1_31 108.8 . . ?
N1 C1_31 H1_31 108.8 . . ?
C2_31 C1_31 H1_31 108.8 . . ?
C1_31 C2_31 H2A_31 109.5 . . ?
C1_31 C2_31 H2B_31 109.5 . . ?
H2A_31 C2_31 H2B_31 109.5 . . ?
C1_31 C2_31 H2C_31 109.5 . . ?
H2A_31 C2_31 H2C_31 109.5 . . ?
H2B_31 C2_31 H2C_31 109.5 . . ?
C1_31 C3_31 H3A_31 109.5 . . ?
C1_31 C3_31 H3B_31 109.5 . . ?
H3A_31 C3_31 H3B_31 109.5 . . ?
C1_31 C3_31 H3C_31 109.5 . . ?
H3A_31 C3_31 H3C_31 109.5 . . ?
H3B_31 C3_31 H3C_31 109.5 . . ?

loop_
_geom_bond_atom_site_label_1
_geom_bond_atom_site_label_2
_geom_bond_distance
_geom_bond_site_symmetry_2
_geom_bond_publ_flag
C1 C6 1.394(2) . ?
C1 C2 1.401(3) . ?
C1 B1 1.617(2) . ?
B1 O1 1.499(2) . ?
B1 O2 1.500(2) . ?
B1 C15 1.659(3) . ?
O1 C10 1.361(2) . ?
N1 C15 1.347(2) . ?
N1 C16 1.382(2) . ?
N1 C1_3 1.489(7) . ?
N1 C1_31 1.51(2) . ?
C2 C3 1.386(2) . ?
C2 H2 0.9500 . ?
N2 C15 1.348(2) . ?
N2 C17 1.381(2) . ?
N2 C21 1.492(2) . ?
O2 C9 1.361(2) . ?
C3 C4 1.392(2) . ?
C3 C7 1.494(3) . ?
C4 C5 1.384(3) . ?
C4 H4 0.9500 . ?
C5 C6 1.401(2) . ?
C5 C8 1.496(2) . ?
C6 H6 0.9500 . ?
C9 C14 1.377(3) . ?
C9 C10 1.394(3) . ?
C10 C11 1.384(2) . ?
C11 C12 1.399(3) . ?
C11 H11 0.9500 . ?
C12 C13 1.379(4) . ?
C12 H12 0.9500 . ?
C13 C14 1.403(3) . ?
C13 H13 0.9500 . ?
C14 H14 0.9500 . ?
C16 C17 1.343(3) . ?
C16 H16 0.9500 . ?
C17 H17 0.9500 . ?
C21 C23 1.518(2) . ?
C21 C22 1.522(3) . ?
C21 H21 1.0000 . ?
C22 H22A 0.9800 . ?
C22 H22B 0.9800 . ?
C22 H22C 0.9800 . ?
C23 H23A 0.9800 . ?
C23 H23B 0.9800 . ?
C23 H23C 0.9800 . ?
C7 F3_11 1.28(3) . ?
C7 F2_1 1.325(12) . ?
C7 F1_11 1.33(3) . ?
C7 F1_1 1.347(10) . ?
C7 F3_1 1.357(11) . ?
C7 F2_11 1.39(4) . ?
C8 F3_21 1.23(2) . ?
C8 F3_22 1.25(2) . ?
C8 F1_22 1.297(16) . ?
C8 F2_2 1.331(3) . ?
C8 F1_2 1.340(3) . ?
C8 F3_2 1.343(3) . ?
C8 F2_21 1.348(19) . ?
C8 F1_21 1.38(2) . ?
C8 F2_22 1.39(2) . ?
C1_3 C3_3 1.513(6) . ?
C1_3 C2_3 1.522(8) . ?
C1_3 H1_3 1.0000 . ?
C2_3 H2A_3 0.9800 . ?
C2_3 H2B_3 0.9800 . ?
C2_3 H2C_3 0.9800 . ?
C3_3 H3A_3 0.9800 . ?
C3_3 H3B_3 0.9800 . ?
C3_3 H3C_3 0.9800 . ?
C1_31 C3_31 1.48(2) . ?
C1_31 C2_31 1.52(3) . ?
C1_31 H1_31 1.0000 . ?
C2_31 H2A_31 0.9800 . ?
C2_31 H2B_31 0.9800 . ?
C2_31 H2C_31 0.9800 . ?
C3_31 H3A_31 0.9800 . ?
C3_31 H3B_31 0.9800 . ?
C3_31 H3C_31 0.9800 . ?

loop_
_geom_torsion_atom_site_label_1
_geom_torsion_atom_site_label_2
_geom_torsion_atom_site_label_3
_geom_torsion_atom_site_label_4
_geom_torsion
_geom_torsion_site_symmetry_1
_geom_torsion_site_symmetry_2
_geom_torsion_site_symmetry_3
_geom_torsion_site_symmetry_4
_geom_torsion_publ_flag
C6 C1 B1 O1 -102.56(19) . . . . ?
C2 C1 B1 O1 73.1(2) . . . . ?
C6 C1 B1 O2 142.68(16) . . . . ?
C2 C1 B1 O2 -41.7(2) . . . . ?
C6 C1 B1 C15 20.9(2) . . . . ?
C2 C1 B1 C15 -163.42(15) . . . . ?
O2 B1 O1 C10 -8.20(16) . . . . ?
C1 B1 O1 C10 -126.80(15) . . . . ?
C15 B1 O1 C10 106.82(15) . . . . ?
C6 C1 C2 C3 0.3(3) . . . . ?
B1 C1 C2 C3 -175.74(16) . . . . ?
O1 B1 O2 C9 8.35(17) . . . . ?
C1 B1 O2 C9 126.92(14) . . . . ?
C15 B1 O2 C9 -107.60(14) . . . . ?
C1 C2 C3 C4 -0.3(3) . . . . ?
C1 C2 C3 C7 177.00(17) . . . . ?
C2 C3 C4 C5 0.5(3) . . . . ?
C7 C3 C4 C5 -176.93(17) . . . . ?
C3 C4 C5 C6 -0.6(3) . . . . ?
C3 C4 C5 C8 177.43(17) . . . . ?
C2 C1 C6 C5 -0.4(3) . . . . ?
B1 C1 C6 C5 175.20(16) . . . . ?
C4 C5 C6 C1 0.6(3) . . . . ?
C8 C5 C6 C1 -177.41(16) . . . . ?
B1 O2 C9 C14 174.39(17) . . . . ?
B1 O2 C9 C10 -5.58(19) . . . . ?
B1 O1 C10 C11 -174.76(18) . . . . ?
B1 O1 C10 C9 5.28(18) . . . . ?
O2 C9 C10 O1 0.2(2) . . . . ?
C14 C9 C10 O1 -179.78(15) . . . . ?
O2 C9 C10 C11 -179.77(16) . . . . ?
C14 C9 C10 C11 0.3(3) . . . . ?
O1 C10 C11 C12 179.40(18) . . . . ?
C9 C10 C11 C12 -0.7(3) . . . . ?
C10 C11 C12 C13 0.4(3) . . . . ?
C11 C12 C13 C14 0.2(3) . . . . ?
O2 C9 C14 C13 -179.59(17) . . . . ?
C10 C9 C14 C13 0.4(3) . . . . ?
C12 C13 C14 C9 -0.6(3) . . . . ?
C16 N1 C15 N2 -1.46(17) . . . . ?
C1_3 N1 C15 N2 175.1(3) . . . . ?
C1_31 N1 C15 N2 -173.1(10) . . . . ?
C16 N1 C15 B1 171.09(14) . . . . ?
C1_3 N1 C15 B1 -12.4(4) . . . . ?
C1_31 N1 C15 B1 -0.6(10) . . . . ?
C17 N2 C15 N1 1.90(17) . . . . ?
C21 N2 C15 N1 -176.65(15) . . . . ?
C17 N2 C15 B1 -170.33(15) . . . . ?
C21 N2 C15 B1 11.1(2) . . . . ?
O1 B1 C15 N1 -149.18(15) . . . . ?
O2 B1 C15 N1 -36.5(2) . . . . ?
C1 B1 C15 N1 86.68(19) . . . . ?
O1 B1 C15 N2 21.7(2) . . . . ?
O2 B1 C15 N2 134.34(16) . . . . ?
C1 B1 C15 N2 -102.49(18) . . . . ?
C15 N1 C16 C17 0.48(19) . . . . ?
C1_3 N1 C16 C17 -176.0(3) . . . . ?
C1_31 N1 C16 C17 173.2(9) . . . . ?
N1 C16 C17 N2 0.69(19) . . . . ?
C15 N2 C17 C16 -1.64(19) . . . . ?
C21 N2 C17 C16 176.96(15) . . . . ?
C15 N2 C21 C23 -107.8(2) . . . . ?
C17 N2 C21 C23 73.8(2) . . . . ?
C15 N2 C21 C22 127.95(19) . . . . ?
C17 N2 C21 C22 -50.4(2) . . . . ?
C2 C3 C7 F3_11 131.9(15) . . . . ?
C4 C3 C7 F3_11 -50.7(16) . . . . ?
C2 C3 C7 F2_1 -95.0(8) . . . . ?
C4 C3 C7 F2_1 82.4(8) . . . . ?
C2 C3 C7 F1_11 9.7(15) . . . . ?
C4 C3 C7 F1_11 -172.9(15) . . . . ?
C2 C3 C7 F1_1 27.2(9) . . . . ?
C4 C3 C7 F1_1 -155.4(8) . . . . ?
C2 C3 C7 F3_1 148.4(7) . . . . ?
C4 C3 C7 F3_1 -34.2(7) . . . . ?
C2 C3 C7 F2_11 -99.6(17) . . . . ?
C4 C3 C7 F2_11 77.8(17) . . . . ?
C4 C5 C8 F3_21 163.0(13) . . . . ?
C6 C5 C8 F3_21 -19.0(14) . . . . ?
C4 C5 C8 F3_22 103.8(10) . . . . ?
C6 C5 C8 F3_22 -78.2(11) . . . . ?
C4 C5 C8 F1_22 -26.0(12) . . . . ?
C6 C5 C8 F1_22 152.1(12) . . . . ?
C4 C5 C8 F2_2 -110.4(3) . . . . ?
C6 C5 C8 F2_2 67.6(3) . . . . ?
C4 C5 C8 F1_2 10.6(3) . . . . ?
C6 C5 C8 F1_2 -171.4(2) . . . . ?
C4 C5 C8 F3_2 130.6(2) . . . . ?
C6 C5 C8 F3_2 -51.4(3) . . . . ?
C4 C5 C8 F2_21 -70.0(12) . . . . ?
C6 C5 C8 F2_21 108.1(12) . . . . ?
C4 C5 C8 F1_21 41.9(10) . . . . ?
C6 C5 C8 F1_21 -140.1(10) . . . . ?
C4 C5 C8 F2_22 -137.7(10) . . . . ?
C6 C5 C8 F2_22 40.3(10) . . . . ?
C15 N1 C1_3 C3_3 109.8(5) . . . . ?
C16 N1 C1_3 C3_3 -74.2(6) . . . . ?
C15 N1 C1_3 C2_3 -125.5(5) . . . . ?
C16 N1 C1_3 C2_3 50.5(5) . . . . ?
C15 N1 C1_31 C3_31 136.4(13) . . . . ?
C16 N1 C1_31 C3_31 -35(2) . . . . ?
C15 N1 C1_31 C2_31 -100.5(17) . . . . ?
C16 N1 C1_31 C2_31 88.5(16) . . . . ?
